data_1505254
loop_
_publ_author_name
'Su, Kuan-Jen'
'Mieusset, Jean-Luc'
'Arion, Vladimir B.'
'Brecker, Lothar'
'Brinker, Udo H.'

_publ_section_title
;
 Cope rearrangement versus a novel tandem retro-Diels-Alder-Diels-Alder
 reaction with role reversal.
;
_journal_issue 1
_journal_name_full 'Organic letters'
_journal_page_first 113
_journal_page_last 115
_journal_paper_doi 10.1021/ol0626793
_journal_volume 9
_journal_year 2007
_chemical_formula_sum 'C11 H12 Br2'
_chemical_formula_weight 304.03
_chemical_name_systematic
; 
rac-(1R,2S,6R,7R,10R)-1,10-dibromotricyclo[5.2.2.0^2,6^]undeca-3,8-diene   
;
_space_group_IT_number 33
_symmetry_cell_setting orthorhombic
_symmetry_space_group_name_Hall 'P 2c -2n'
_symmetry_space_group_name_H-M 'P n a 21'
_atom_sites_solution_hydrogens geom
_atom_sites_solution_primary direct
_atom_sites_solution_secondary difmap
_audit_creation_method SHELXL-97
_cell_angle_alpha 90.00
_cell_angle_beta 90.00
_cell_angle_gamma 90.00
_cell_formula_units_Z 4
_cell_length_a 12.886(3)
_cell_length_b 11.131(2)
_cell_length_c 7.1850(10)
_cell_measurement_temperature 100(2)
_cell_volume 1030.6(3)
_computing_structure_refinement 'SHELXL-97 (Sheldrick, 1997)'
_computing_structure_solution 'SHELXS-97 (Sheldrick, 1990)'
_diffrn_ambient_temperature 100(2)
_diffrn_measured_fraction_theta_full 0.999
_diffrn_measured_fraction_theta_max 0.998
_diffrn_radiation_monochromator graphite
_diffrn_radiation_source 'fine-focus sealed tube'
_diffrn_radiation_type MoK\a
_diffrn_radiation_wavelength 0.71073
_diffrn_reflns_av_R_equivalents 0.0299
_diffrn_reflns_av_sigmaI/netI 0.0331
_diffrn_reflns_limit_h_max 17
_diffrn_reflns_limit_h_min -18
_diffrn_reflns_limit_k_max 15
_diffrn_reflns_limit_k_min -15
_diffrn_reflns_limit_l_max 10
_diffrn_reflns_limit_l_min -10
_diffrn_reflns_number 13493
_diffrn_reflns_theta_full 27.50
_diffrn_reflns_theta_max 30.12
_diffrn_reflns_theta_min 3.16
_exptl_absorpt_coefficient_mu 7.815
_exptl_absorpt_correction_T_max 0.6514
_exptl_absorpt_correction_T_min 0.3678
_exptl_absorpt_correction_type multi-scan
_exptl_absorpt_process_details SADABS
_exptl_crystal_density_diffrn 1.959
_exptl_crystal_density_method 'not measured'
_exptl_crystal_description stick
_exptl_crystal_F_000 592
_exptl_crystal_size_max 0.16
_exptl_crystal_size_mid 0.06
_exptl_crystal_size_min 0.06
_refine_diff_density_max 0.369
_refine_diff_density_min -0.389
_refine_diff_density_rms 0.067
_refine_ls_abs_structure_details 'Flack H D (1983), Acta Cryst. A39, 876-881'
_refine_ls_abs_structure_Flack -0.003(8)
_refine_ls_extinction_method none
_refine_ls_goodness_of_fit_ref 1.021
_refine_ls_hydrogen_treatment constr
_refine_ls_matrix_type full
_refine_ls_number_parameters 118
_refine_ls_number_reflns 2970
_refine_ls_number_restraints 1
_refine_ls_restrained_S_all 1.021
_refine_ls_R_factor_all 0.0255
_refine_ls_R_factor_gt 0.0199
_refine_ls_shift/su_max 0.003
_refine_ls_shift/su_mean 0.000
_refine_ls_structure_factor_coef Fsqd
_refine_ls_weighting_details 'calc w=1/[\s^2^(Fo^2^)+(0.0112P)^2^+0.0000P] where P=(Fo^2^+2Fc^2^)/3'
_refine_ls_weighting_scheme calc
_refine_ls_wR_factor_gt 0.0369
_refine_ls_wR_factor_ref 0.0378
_reflns_number_gt 2656
_reflns_number_total 2970
_reflns_threshold_expression >2sigma(I)
_cod_data_source_file ol0626793si20061102_084654.cif
_cod_data_source_block KUSU023O
_cod_original_sg_symbol_H-M Pna2(1)
_cod_database_code 1505254

loop_
_symmetry_equiv_pos_as_xyz
'x, y, z'
'-x, -y, z+1/2'
'x+1/2, -y+1/2, z'
'-x+1/2, y+1/2, z+1/2'

loop_
_atom_site_label
_atom_site_type_symbol
_atom_site_fract_x
_atom_site_fract_y
_atom_site_fract_z
_atom_site_U_iso_or_equiv
_atom_site_adp_type
_atom_site_occupancy
_atom_site_symmetry_multiplicity
_atom_site_calc_flag
_atom_site_refinement_flags
Br2 Br 0.450404(15) 0.851437(17) 0.55958(3) 0.01867(5) Uani 1 1 d .
Br1 Br 0.444651(16) 0.773137(18) 0.09759(3) 0.02255(6) Uani 1 1 d .
C1 C 0.33522(16) 0.87054(17) 0.2132(3) 0.0148(4) Uani 1 1 d .
C2 C 0.28813(14) 0.95475(16) 0.0640(3) 0.0161(4) Uani 1 1 d .
H2 H 0.3429 1.0086 0.0114 0.019 Uiso 1 1 calc R
C3 C 0.23310(19) 0.8881(2) -0.0905(3) 0.0200(5) Uani 1 1 d .
H3 H 0.2664 0.8321 -0.1703 0.024 Uiso 1 1 calc R
C4 C 0.13404(18) 0.91607(19) -0.1028(3) 0.0206(5) Uani 1 1 d .
H4 H 0.0886 0.8830 -0.1934 0.025 Uiso 1 1 calc R
C5 C 0.10047(16) 1.00536(18) 0.0412(3) 0.0220(5) Uani 1 1 d .
H5A H 0.0453 0.9715 0.1215 0.026 Uiso 1 1 calc R
H5B H 0.0743 1.0798 -0.0180 0.026 Uiso 1 1 calc R
C6 C 0.20006(16) 1.03061(19) 0.1549(3) 0.0178(5) Uani 1 1 d .
H6 H 0.2179 1.1178 0.1452 0.021 Uiso 1 1 calc R
C7 C 0.19220(18) 0.99544(19) 0.3618(3) 0.0195(5) Uani 1 1 d .
H7 H 0.1339 1.0393 0.4235 0.023 Uiso 1 1 calc R
C8 C 0.17613(18) 0.86111(19) 0.3740(3) 0.0195(5) Uani 1 1 d .
H8 H 0.1172 0.8265 0.4328 0.023 Uiso 1 1 calc R
C9 C 0.25006(18) 0.79523(18) 0.2971(3) 0.0174(5) Uani 1 1 d .
H9 H 0.2495 0.7099 0.2949 0.021 Uiso 1 1 calc R
C10 C 0.38287(17) 0.95029(18) 0.3661(3) 0.0155(4) Uani 1 1 d .
H10 H 0.4358 1.0046 0.3087 0.019 Uiso 1 1 calc R
C11 C 0.29644(17) 1.02718(18) 0.4537(3) 0.0190(5) Uani 1 1 d .
H11A H 0.2927 1.0115 0.5892 0.023 Uiso 1 1 calc R
H11B H 0.3118 1.1135 0.4351 0.023 Uiso 1 1 calc R

loop_
_atom_site_aniso_label
_atom_site_aniso_U_11
_atom_site_aniso_U_22
_atom_site_aniso_U_33
_atom_site_aniso_U_23
_atom_site_aniso_U_13
_atom_site_aniso_U_12
Br2 0.01891(10) 0.02095(9) 0.01614(10) -0.00133(8) -0.00335(11) -0.00122(8)
Br1 0.02223(11) 0.02734(11) 0.01809(11) -0.00490(9) 0.00060(12) 0.00955(9)
C1 0.0142(11) 0.0154(10) 0.0149(10) -0.0031(8) 0.0023(8) 0.0028(8)
C2 0.0146(9) 0.0177(8) 0.0159(10) 0.0033(10) 0.0016(9) -0.0018(7)
C3 0.0246(13) 0.0214(11) 0.0139(11) 0.0023(9) 0.0023(9) -0.0007(9)
C4 0.0227(13) 0.0213(11) 0.0179(11) 0.0041(9) -0.0035(9) -0.0030(9)
C5 0.0193(11) 0.0207(10) 0.0259(12) 0.0023(10) -0.0010(10) 0.0020(8)
C6 0.0187(12) 0.0147(10) 0.0202(11) 0.0019(8) -0.0001(8) 0.0008(8)
C7 0.0173(12) 0.0213(11) 0.0199(12) -0.0040(10) 0.0044(8) 0.0044(9)
C8 0.0176(12) 0.0241(11) 0.0169(11) 0.0041(10) 0.0009(8) -0.0034(9)
C9 0.0229(12) 0.0145(11) 0.0147(12) 0.0011(9) -0.0014(8) -0.0048(9)
C10 0.0171(11) 0.0136(10) 0.0159(11) -0.0007(9) -0.0015(8) -0.0036(8)
C11 0.0234(14) 0.0160(10) 0.0176(11) -0.0023(9) -0.0001(9) 0.0003(9)

loop_
_atom_type_symbol
_atom_type_description
_atom_type_scat_dispersion_real
_atom_type_scat_dispersion_imag
_atom_type_scat_source
C C 0.0033 0.0016 'International Tables Vol C Tables 4.2.6.8 and 6.1.1.4'
H H 0.0000 0.0000 'International Tables Vol C Tables 4.2.6.8 and 6.1.1.4'
Br Br -0.2901 2.4595 'International Tables Vol C Tables 4.2.6.8 and 6.1.1.4'

loop_
_geom_angle_atom_site_label_1
_geom_angle_atom_site_label_2
_geom_angle_atom_site_label_3
_geom_angle
C9 C1 C10 109.01(17)
C9 C1 C2 109.17(17)
C10 C1 C2 107.54(16)
C9 C1 Br1 112.65(14)
C10 C1 Br1 109.50(14)
C2 C1 Br1 108.84(13)
C3 C2 C1 113.30(16)
C3 C2 C6 103.43(17)
C1 C2 C6 108.85(17)
C4 C3 C2 112.8(2)
C3 C4 C5 113.0(2)
C4 C5 C6 104.22(17)
C7 C6 C5 114.14(18)
C7 C6 C2 108.35(17)
C5 C6 C2 106.50(17)
C8 C7 C11 108.76(18)
C8 C7 C6 108.47(18)
C11 C7 C6 107.39(17)
C9 C8 C7 115.2(2)
C8 C9 C1 112.53(18)
C11 C10 C1 108.90(17)
C11 C10 Br2 109.91(15)
C1 C10 Br2 110.89(13)
C7 C11 C10 109.17(17)

loop_
_geom_bond_atom_site_label_1
_geom_bond_atom_site_label_2
_geom_bond_distance
Br2 C10 1.975(2)
Br1 C1 1.963(2)
C1 C9 1.507(3)
C1 C10 1.540(3)
C1 C2 1.548(3)
C2 C3 1.512(3)
C2 C6 1.558(3)
C3 C4 1.317(3)
C4 C5 1.498(3)
C5 C6 1.547(3)
C6 C7 1.540(3)
C7 C8 1.512(3)
C7 C11 1.538(3)
C8 C9 1.323(3)
C10 C11 1.539(3)
